data_1539268
loop_
_publ_author_name
'Wallbaum, H.'

_publ_section_title
;
 Ueber intermetallische Germaniumverbindungen
;
_journal_name_full Naturwissenschaften
_journal_page_first 76
_journal_page_last 76
_journal_volume 32
_journal_year 1944
_chemical_formula_sum 'Ge2 Ti'
_chemical_name_systematic 'Ti Ge2'
_space_group_IT_number 70
_symmetry_space_group_name_Hall 'F 2 2 -1d'
_symmetry_space_group_name_H-M 'F d d d :1'
_cell_angle_alpha 90
_cell_angle_beta 90
_cell_angle_gamma 90
_cell_formula_units_Z 8
_cell_length_a 8.864
_cell_length_b 5.03
_cell_length_c 8.594
_cell_volume 383.171
_citation_journal_id_ASTM NATWAY
_cod_data_source_file Wallbaum_NATWAY_1944_62.cif
_cod_data_source_block Ge2Ti1
_cod_original_cell_volume 383.1714
_cod_original_sg_symbol_Hall '-F 2uv 2vw (x+1/8,y+1/8,z+1/8)'
_cod_original_formula_sum 'Ge2 Ti1'
_cod_database_code 1539268

loop_
_symmetry_equiv_pos_as_xyz
x,y,z
-x+1/2,-y+1/2,z
x,-y+1/2,-z+1/2
-x+1/2,y,-z+1/2
-x+1/4,-y+1/4,-z+1/4
x-1/4,y-1/4,-z+1/4
-x+1/4,y-1/4,z-1/4
x-1/4,-y+1/4,z-1/4
x,y+1/2,z+1/2
-x+1/2,-y+1,z+1/2
x,-y+1,-z+1
-x+1/2,y+1/2,-z+1
-x+1/4,-y+3/4,-z+3/4
x-1/4,y+1/4,-z+3/4
-x+1/4,y+1/4,z+1/4
x-1/4,-y+3/4,z+1/4
x+1/2,y,z+1/2
-x+1,-y+1/2,z+1/2
x+1/2,-y+1/2,-z+1
-x+1,y,-z+1
-x+3/4,-y+1/4,-z+3/4
x+1/4,y-1/4,-z+3/4
-x+3/4,y-1/4,z+1/4
x+1/4,-y+1/4,z+1/4
x+1/2,y+1/2,z
-x+1,-y+1,z
x+1/2,-y+1,-z+1/2
-x+1,y+1/2,-z+1/2
-x+3/4,-y+3/4,-z+1/4
x+1/4,y+1/4,-z+1/4
-x+3/4,y+1/4,z-1/4
x+1/4,-y+3/4,z-1/4

loop_
_atom_site_label
_atom_site_type_symbol
_atom_site_fract_x
_atom_site_fract_y
_atom_site_fract_z
_atom_site_occupancy
_atom_site_U_iso_or_equiv
Ti1 Ti 0 0 0 1 0.0
Ge1 Ge 0.333 0 0 1 0.0
